data_7135622
loop_
_publ_author_name
'Yang, Li'
'Sun, Zhenzhou'
'Wang, Lin'
'Geng, Jianqi'
'Wu, Biao'
'Yang, Xiao-Juan'

_publ_section_title
;
 Direct C-H magnesiation of thiophenes with an Mg-Mg-bonded compound.
;
_journal_issue 27
_journal_name_full 'Chemical communications (Cambridge, England)'
_journal_page_first 7172
_journal_page_last 7175
_journal_paper_doi 10.1039/d6cc00381h
_journal_volume 62
_journal_year 2026
_chemical_formula_moiety 'C41 H61 K Mg N2 O2 S'
_chemical_formula_sum 'C41 H61 K Mg N2 O2 S'
_chemical_formula_weight 709.38
_space_group_crystal_system orthorhombic
_space_group_IT_number 61
_space_group_name_Hall '-P 2ac 2ab'
_space_group_name_H-M_alt 'P b c a'
_atom_sites_solution_hydrogens geom
_atom_sites_solution_primary iterative
_audit_creation_date 2025-06-21
_audit_creation_method
;
Olex2 1.5
(compiled 2025.05.31 svn.r86d253d1 for OlexSys, GUI svn.r7254)
;
_audit_update_record
;
2026-01-16 deposited with the CCDC.	2026-03-12 downloaded from the CCDC.
;
_cell_angle_alpha 90
_cell_angle_beta 90
_cell_angle_gamma 90
_cell_formula_units_Z 8
_cell_length_a 15.9820(19)
_cell_length_b 21.314(2)
_cell_length_c 23.857(3)
_cell_measurement_reflns_used 9994
_cell_measurement_temperature 180.0
_cell_measurement_theta_max 23.07
_cell_measurement_theta_min 2.33
_cell_volume 8126.7(16)
_computing_cell_refinement 'SAINT V8.38A (Bruker, 2018)'
_computing_data_reduction 'SAINT V8.38A (Bruker, 2018)'
_computing_molecular_graphics 'Olex2 1.5 (Dolomanov et al., 2009)'
_computing_publication_material 'Olex2 1.5 (Dolomanov et al., 2009)'
_computing_structure_refinement 'XL  (Sheldrick, 2008)'
_computing_structure_solution 'olex2.solve 1.5 (Bourhis et al., 2015)'
_diffrn_ambient_temperature 180.0
_diffrn_measured_fraction_theta_full 0.987
_diffrn_measured_fraction_theta_max 0.987
_diffrn_measurement_device_type 'Bruker APEX-II CCD'
_diffrn_measurement_method '\f and \w scans'
_diffrn_radiation_type MoK\a
_diffrn_radiation_wavelength 0.71073
_diffrn_reflns_av_R_equivalents 0.1010
_diffrn_reflns_av_unetI/netI 0.0538
_diffrn_reflns_Laue_measured_fraction_full 0.987
_diffrn_reflns_Laue_measured_fraction_max 0.987
_diffrn_reflns_limit_h_max 19
_diffrn_reflns_limit_h_min -19
_diffrn_reflns_limit_k_max 25
_diffrn_reflns_limit_k_min -25
_diffrn_reflns_limit_l_max 28
_diffrn_reflns_limit_l_min -28
_diffrn_reflns_number 63089
_diffrn_reflns_point_group_measured_fraction_full 0.987
_diffrn_reflns_point_group_measured_fraction_max 0.987
_diffrn_reflns_theta_full 25.270
_diffrn_reflns_theta_max 25.270
_diffrn_reflns_theta_min 2.335
_diffrn_source_current 1.0
_diffrn_source_power 0.05
_diffrn_source_voltage 50.0
_diffrn_standards_number 0
_exptl_absorpt_coefficient_mu 0.232
_exptl_absorpt_correction_T_max 0.7452
_exptl_absorpt_correction_T_min 0.6021
_exptl_absorpt_correction_type none
_exptl_absorpt_process_details
;
SADABS-2016/2 (Bruker,2016/2) was used for absorption correction.
wR2(int) was 0.1223 before and 0.0621 after correction.
The Ratio of minimum to maximum transmission is 0.8080.
The \l/2 correction factor is Not present.
;
_exptl_crystal_colour 'clear light orange'
_exptl_crystal_colour_lustre clear
_exptl_crystal_colour_modifier light
_exptl_crystal_colour_primary orange
_exptl_crystal_density_diffrn 1.160
_exptl_crystal_description block
_exptl_crystal_F_000 3072
_exptl_crystal_size_max 0.13
_exptl_crystal_size_mid 0.12
_exptl_crystal_size_min 0.11
_refine_diff_density_max 0.782
_refine_diff_density_min -0.506
_refine_diff_density_rms 0.059
_refine_ls_extinction_method none
_refine_ls_goodness_of_fit_ref 1.029
_refine_ls_hydrogen_treatment constr
_refine_ls_matrix_type full
_refine_ls_number_parameters 481
_refine_ls_number_reflns 7274
_refine_ls_number_restraints 74
_refine_ls_restrained_S_all 1.029
_refine_ls_R_factor_all 0.1276
_refine_ls_R_factor_gt 0.0744
_refine_ls_shift/su_max 0.001
_refine_ls_shift/su_mean 0.000
_refine_ls_structure_factor_coef Fsqd
_refine_ls_weighting_details 'w=1/[\s^2^(Fo^2^)+(0.0818P)^2^+13.6482P] where P=(Fo^2^+2Fc^2^)/3'
_refine_ls_weighting_scheme calc
_refine_ls_wR_factor_gt 0.1787
_refine_ls_wR_factor_ref 0.2096
_reflns_Friedel_coverage 0.000
_reflns_number_gt 4520
_reflns_number_total 7274
_reflns_threshold_expression 'I > 2\s(I)'
_cod_data_source_file d6cc00381h2.cif
_cod_data_source_block a_a_CCDC1
_cod_depositor_comments 'Adding full bibliography for 7135613--7135622.cif.'
_cod_original_cell_volume 8126.8(16)
_cod_original_sg_symbol_H-M Pbca
_cod_database_code 7135622
_shelx_shelxl_version_number 2019/1
_shelx_space_group_comment
;
The symmetry employed for this shelxl refinement is uniquely defined
by the following loop, which should always be used as a source of
symmetry information in preference to the above space-group names.
They are only intended as comments.
;
_olex2_refinement_description
;
1. Fixed Uiso
 At 1.2 times of:
  All C(H) groups, All C(H,H) groups
 At 1.5 times of:
  All C(H,H,H) groups
2. Restrained distances
 O2-C38 \\sim O2-C38A
 with sigma of 0.02
 O2-C41 \\sim O2-C41A
 with sigma of 0.02
 C38-C39 \\sim C38A-C39A
 with sigma of 0.02
 C39-C40 \\sim C39A-C40A
 with sigma of 0.02
 C40-C41 \\sim C40A-C41A
 with sigma of 0.02
 O2-C39 \\sim O2-C39A
 with sigma of 0.04
 O2-C40 \\sim O2-C40A
 with sigma of 0.04
 C38-C40 \\sim C38A-C40A
 with sigma of 0.04
 C39-C41 \\sim C39A-C41A
 with sigma of 0.04
3. Rigid body (RIGU) restrains
 S1, C29, C30, C31, C32, C33
 with sigma for 1-2 distances of 0.004 and sigma for 1-3 distances of 0.004
 C38, C39, C40, C41
 with sigma for 1-2 distances of 0.004 and sigma for 1-3 distances of 0.004
 C38A, C39A, C40A, C41A
 with sigma for 1-2 distances of 0.004 and sigma for 1-3 distances of 0.004
4. Others
 Sof(C38A)=Sof(H38C)=Sof(H38D)=Sof(C39A)=Sof(H39C)=Sof(H39D)=Sof(C40A)=
 Sof(H40C)=Sof(H40D)=Sof(C41A)=Sof(H41C)=Sof(H41D)=1-FVAR(1)
 Sof(C38)=Sof(H38A)=Sof(H38B)=Sof(C39)=Sof(H39A)=Sof(H39B)=Sof(C40)=Sof(H40A)=
 Sof(H40B)=Sof(C41)=Sof(H41A)=Sof(H41B)=FVAR(1)
5.a Ternary CH refined with riding coordinates:
 C11(H11), C14(H14), C23(H23), C26(H26)
5.b Secondary CH2 refined with riding coordinates:
 C34(H34A,H34B), C35(H35B,H35A), C36(H36B,H36A), C37(H37B,H37A), C38(H38A,
 H38B), C38A(H38C,H38D), C39(H39A,H39B), C39A(H39C,H39D), C40(H40A,H40B),
 C40A(H40C,H40D), C41(H41A,H41B), C41A(H41C,H41D)
5.c Aromatic/amide H refined with riding coordinates:
 C7(H7), C8(H8), C9(H9), C19(H19), C20(H20), C21(H21), C30(H30), C32(H32)
5.d Idealised Me refined as rotating group:
 C3(H3A,H3B,H3C), C4(H4A,H4B,H4C), C12(H12A,H12B,H12C), C13(H13A,H13B,H13C),
 C15(H15A,H15B,H15C), C16(H16A,H16B,H16C), C24(H24A,H24B,H24C), C25(H25A,H25B,
 H25C), C27(H27A,H27B,H27C), C28(H28A,H28B,H28C), C33(H33A,H33B,H33C)
;
_olex2_submission_special_instructions 'No special instructions were received'

loop_
_space_group_symop_operation_xyz
'x, y, z'
'-x+1/2, -y, z+1/2'
'-x, y+1/2, -z+1/2'
'x+1/2, -y+1/2, -z'
'-x, -y, -z'
'x-1/2, y, -z-1/2'
'x, -y-1/2, z-1/2'
'-x-1/2, y-1/2, z'

loop_
_atom_site_label
_atom_site_type_symbol
_atom_site_fract_x
_atom_site_fract_y
_atom_site_fract_z
_atom_site_U_iso_or_equiv
_atom_site_adp_type
_atom_site_occupancy
_atom_site_site_symmetry_order
_atom_site_calc_flag
_atom_site_refinement_flags_posn
_atom_site_refinement_flags_adp
_atom_site_refinement_flags_occupancy
_atom_site_disorder_assembly
_atom_site_disorder_group
K1 K 0.24770(7) 0.78097(5) 0.37398(4) 0.0598(3) Uani 1 1 d . . . . .
S1 S 0.25407(9) 0.67898(7) 0.26390(6) 0.0751(4) Uani 1 1 d . . . A 1
Mg1 Mg 0.35248(8) 0.56257(6) 0.33661(5) 0.0391(3) Uani 1 1 d . . . . .
O1 O 0.47480(16) 0.53686(13) 0.31957(11) 0.0468(7) Uani 1 1 d . . . . .
O2 O 0.0776(2) 0.76219(19) 0.37459(16) 0.0825(11) Uani 1 1 d D . . . .
N1 N 0.29827(18) 0.48339(14) 0.36455(12) 0.0371(7) Uani 1 1 d . . . . .
N2 N 0.35195(19) 0.59168(15) 0.41705(12) 0.0399(8) Uani 1 1 d . . . . .
C1 C 0.3138(2) 0.48340(18) 0.42357(15) 0.0377(9) Uani 1 1 d . . . . .
C2 C 0.3408(2) 0.53616(19) 0.44876(15) 0.0386(9) Uani 1 1 d . . . . .
C3 C 0.3147(3) 0.41988(19) 0.45157(17) 0.0513(11) Uani 1 1 d . . . . .
H3A H 0.259597 0.400225 0.447728 0.077 Uiso 1 1 calc R U . . .
H3B H 0.328103 0.424899 0.491404 0.077 Uiso 1 1 calc R U . . .
H3C H 0.357092 0.393287 0.433742 0.077 Uiso 1 1 calc R U . . .
C4 C 0.3768(3) 0.5361(2) 0.50762(17) 0.0529(11) Uani 1 1 d . . . . .
H4A H 0.345754 0.506143 0.530884 0.079 Uiso 1 1 calc R U . . .
H4B H 0.371925 0.578180 0.523791 0.079 Uiso 1 1 calc R U . . .
H4C H 0.435821 0.523828 0.506196 0.079 Uiso 1 1 calc R U . . .
C5 C 0.2398(2) 0.44251(18) 0.34216(15) 0.0378(9) Uani 1 1 d . . . . .
C6 C 0.2589(2) 0.41037(19) 0.29105(16) 0.0419(9) Uani 1 1 d . . . . .
C7 C 0.2029(3) 0.36688(19) 0.26951(18) 0.0490(10) Uani 1 1 d . . . . .
H7 H 0.216912 0.345281 0.235968 0.059 Uiso 1 1 calc R U . . .
C8 C 0.1275(3) 0.3540(2) 0.29520(19) 0.0549(11) Uani 1 1 d . . . . .
H8 H 0.091069 0.322771 0.280684 0.066 Uiso 1 1 calc R U . . .
C9 C 0.1066(3) 0.3876(2) 0.34254(19) 0.0551(11) Uani 1 1 d . . . . .
H9 H 0.054194 0.379686 0.359991 0.066 Uiso 1 1 calc R U . . .
C10 C 0.1587(2) 0.4325(2) 0.36560(16) 0.0436(10) Uani 1 1 d . . . . .
C11 C 0.3409(2) 0.4218(2) 0.26131(16) 0.0454(10) Uani 1 1 d . . . . .
H11 H 0.359768 0.465208 0.271110 0.054 Uiso 1 1 calc R U . . .
C12 C 0.4064(3) 0.3772(3) 0.2814(3) 0.103(2) Uani 1 1 d . . . . .
H12A H 0.409332 0.378687 0.322437 0.155 Uiso 1 1 calc R U . . .
H12B H 0.460794 0.389131 0.265656 0.155 Uiso 1 1 calc R U . . .
H12C H 0.392215 0.334579 0.269377 0.155 Uiso 1 1 calc R U . . .
C13 C 0.3348(4) 0.4181(3) 0.1982(2) 0.093(2) Uani 1 1 d . . . . .
H13A H 0.322017 0.374852 0.187082 0.140 Uiso 1 1 calc R U . . .
H13B H 0.388128 0.430902 0.181530 0.140 Uiso 1 1 calc R U . . .
H13C H 0.290184 0.446006 0.185073 0.140 Uiso 1 1 calc R U . . .
C14 C 0.1238(3) 0.4773(2) 0.41001(17) 0.0494(11) Uani 1 1 d . . . . .
H14 H 0.170840 0.504078 0.423849 0.059 Uiso 1 1 calc R U . . .
C15 C 0.0846(4) 0.4451(3) 0.4600(3) 0.112(3) Uani 1 1 d . . . . .
H15A H 0.070660 0.476402 0.488574 0.167 Uiso 1 1 calc R U . . .
H15B H 0.124253 0.414652 0.475640 0.167 Uiso 1 1 calc R U . . .
H15C H 0.033602 0.423263 0.448206 0.167 Uiso 1 1 calc R U . . .
C16 C 0.0595(4) 0.5198(2) 0.3830(2) 0.0795(16) Uani 1 1 d . . . . .
H16A H 0.013996 0.494307 0.367420 0.119 Uiso 1 1 calc R U . . .
H16B H 0.085926 0.543924 0.352834 0.119 Uiso 1 1 calc R U . . .
H16C H 0.036824 0.548615 0.411143 0.119 Uiso 1 1 calc R U . . .
C17 C 0.3480(2) 0.65069(18) 0.44201(15) 0.0402(9) Uani 1 1 d . . . . .
C18 C 0.4105(2) 0.6960(2) 0.42775(16) 0.0450(10) Uani 1 1 d . . . . .
C19 C 0.4068(3) 0.7560(2) 0.45034(18) 0.0534(11) Uani 1 1 d . . . . .
H19 H 0.448273 0.785769 0.440115 0.064 Uiso 1 1 calc R U . . .
C20 C 0.3451(3) 0.7733(2) 0.48687(18) 0.0578(12) Uani 1 1 d . . . . .
H20 H 0.344209 0.814473 0.502212 0.069 Uiso 1 1 calc R U . . .
C21 C 0.2844(3) 0.7306(2) 0.50111(17) 0.0529(11) Uani 1 1 d . . . . .
H21 H 0.241398 0.743007 0.526273 0.063 Uiso 1 1 calc R U . . .
C22 C 0.2837(3) 0.66985(19) 0.48001(16) 0.0451(10) Uani 1 1 d . . . . .
C23 C 0.4855(2) 0.6779(2) 0.39248(18) 0.0515(11) Uani 1 1 d . . . . .
H23 H 0.472198 0.636462 0.375050 0.062 Uiso 1 1 calc R U . . .
C24 C 0.5611(3) 0.6680(4) 0.4289(3) 0.104(2) Uani 1 1 d . . . . .
H24A H 0.575715 0.707543 0.447555 0.156 Uiso 1 1 calc R U . . .
H24B H 0.608162 0.654063 0.405789 0.156 Uiso 1 1 calc R U . . .
H24C H 0.548618 0.636083 0.457272 0.156 Uiso 1 1 calc R U . . .
C25 C 0.5049(4) 0.7223(3) 0.3452(3) 0.115(3) Uani 1 1 d . . . . .
H25A H 0.454566 0.728769 0.322479 0.172 Uiso 1 1 calc R U . . .
H25B H 0.549279 0.704414 0.321722 0.172 Uiso 1 1 calc R U . . .
H25C H 0.523638 0.762578 0.360509 0.172 Uiso 1 1 calc R U . . .
C26 C 0.2101(3) 0.6280(2) 0.49476(18) 0.0537(11) Uani 1 1 d . . . . .
H26 H 0.221768 0.585210 0.479478 0.064 Uiso 1 1 calc R U . . .
C27 C 0.1965(4) 0.6217(3) 0.5582(2) 0.0849(17) Uani 1 1 d . . . . .
H27A H 0.250035 0.612725 0.576487 0.127 Uiso 1 1 calc R U . . .
H27B H 0.157198 0.587386 0.565558 0.127 Uiso 1 1 calc R U . . .
H27C H 0.173523 0.661001 0.572960 0.127 Uiso 1 1 calc R U . . .
C28 C 0.1303(3) 0.6517(2) 0.4678(2) 0.0737(14) Uani 1 1 d . . . . .
H28A H 0.117545 0.693748 0.481943 0.111 Uiso 1 1 calc R U . . .
H28B H 0.084134 0.623195 0.476861 0.111 Uiso 1 1 calc R U . . .
H28C H 0.137689 0.653388 0.427012 0.111 Uiso 1 1 calc R U . . .
C29 C 0.3143(3) 0.6134(2) 0.26456(17) 0.0505(10) Uani 1 1 d . . . A 1
C30 C 0.3235(3) 0.5969(3) 0.20849(19) 0.0666(13) Uani 1 1 d . . . A 1
H30 H 0.354990 0.560996 0.198101 0.080 Uiso 1 1 calc R U . A 1
C31 C 0.2856(3) 0.6341(3) 0.1681(2) 0.0703(14) Uani 1 1 d . . . A 1
C32 C 0.2459(3) 0.6826(3) 0.1918(2) 0.0705(14) Uani 1 1 d . . . A 1
H32 H 0.217239 0.714556 0.171817 0.085 Uiso 1 1 calc R U . A 1
C33 C 0.2918(4) 0.6205(4) 0.1059(2) 0.107(2) Uani 1 1 d . . . A 1
H33A H 0.350833 0.618057 0.095033 0.161 Uiso 1 1 calc R U . A 1
H33B H 0.264324 0.654103 0.084831 0.161 Uiso 1 1 calc R U . A 1
H33C H 0.264281 0.580422 0.097735 0.161 Uiso 1 1 calc R U . A 1
C34 C 0.5225(3) 0.5024(2) 0.36059(19) 0.0588(12) Uani 1 1 d . . . . .
H34A H 0.494884 0.461978 0.369282 0.071 Uiso 1 1 calc R U . . .
H34B H 0.527752 0.526896 0.395667 0.071 Uiso 1 1 calc R U . . .
C35 C 0.6060(3) 0.4914(4) 0.3355(2) 0.100(2) Uani 1 1 d . . . . .
H35B H 0.650278 0.509149 0.359815 0.121 Uiso 1 1 calc R U . . .
H35A H 0.616259 0.445852 0.331146 0.121 Uiso 1 1 calc R U . . .
C36 C 0.6066(3) 0.5220(3) 0.2814(2) 0.0772(16) Uani 1 1 d . . . . .
H36B H 0.651355 0.554015 0.280252 0.093 Uiso 1 1 calc R U . . .
H36A H 0.617825 0.490724 0.251589 0.093 Uiso 1 1 calc R U . . .
C37 C 0.5271(3) 0.5510(3) 0.2719(2) 0.0851(18) Uani 1 1 d . . . . .
H37B H 0.501407 0.534441 0.237174 0.102 Uiso 1 1 calc R U . . .
H37A H 0.533864 0.596938 0.267941 0.102 Uiso 1 1 calc R U . . .
C38 C 0.0122(8) 0.7925(13) 0.4056(9) 0.121(10) Uani 0.53(3) 1 d D . P B 1
H38A H 0.025925 0.837124 0.412367 0.145 Uiso 0.53(3) 1 calc R U P B 1
H38B H 0.003184 0.771443 0.442078 0.145 Uiso 0.53(3) 1 calc R U P B 1
C38A C 0.0061(10) 0.7907(9) 0.4025(7) 0.088(8) Uani 0.47(3) 1 d D . P B 2
H38C H 0.013528 0.836644 0.406020 0.106 Uiso 0.47(3) 1 calc R U P B 2
H38D H -0.002136 0.772560 0.440288 0.106 Uiso 0.47(3) 1 calc R U P B 2
C39 C -0.0650(7) 0.7865(8) 0.3685(7) 0.086(5) Uani 0.53(3) 1 d D . P B 1
H39A H -0.111446 0.766473 0.389367 0.103 Uiso 0.53(3) 1 calc R U P B 1
H39B H -0.083681 0.828315 0.355455 0.103 Uiso 0.53(3) 1 calc R U P B 1
C39A C -0.0685(13) 0.7751(15) 0.3639(13) 0.149(11) Uani 0.47(3) 1 d D . P B 2
H39C H -0.120918 0.770323 0.385624 0.179 Uiso 0.47(3) 1 calc R U P B 2
H39D H -0.076432 0.807799 0.334927 0.179 Uiso 0.47(3) 1 calc R U P B 2
C40 C -0.0394(7) 0.7468(8) 0.3202(5) 0.084(4) Uani 0.53(3) 1 d D . P B 1
H40A H -0.025447 0.772689 0.286991 0.101 Uiso 0.53(3) 1 calc R U P B 1
H40B H -0.083717 0.716420 0.309993 0.101 Uiso 0.53(3) 1 calc R U P B 1
C40A C -0.0419(11) 0.7149(15) 0.3388(13) 0.140(9) Uani 0.47(3) 1 d D . P B 2
H40C H -0.071928 0.706816 0.303261 0.168 Uiso 0.47(3) 1 calc R U P B 2
H40D H -0.052246 0.679543 0.364888 0.168 Uiso 0.47(3) 1 calc R U P B 2
C41 C 0.0363(9) 0.7143(9) 0.3429(10) 0.088(7) Uani 0.53(3) 1 d D . P B 1
H41A H 0.020365 0.678562 0.367056 0.106 Uiso 0.53(3) 1 calc R U P B 1
H41B H 0.072548 0.698903 0.312153 0.106 Uiso 0.53(3) 1 calc R U P B 1
C41A C 0.0493(10) 0.7236(11) 0.3289(10) 0.090(8) Uani 0.47(3) 1 d D . P B 2
H41C H 0.078667 0.682727 0.328838 0.108 Uiso 0.47(3) 1 calc R U P B 2
H41D H 0.059235 0.744707 0.292500 0.108 Uiso 0.47(3) 1 calc R U P B 2

loop_
_atom_site_aniso_label
_atom_site_aniso_U_11
_atom_site_aniso_U_22
_atom_site_aniso_U_33
_atom_site_aniso_U_23
_atom_site_aniso_U_13
_atom_site_aniso_U_12
K1 0.0572(6) 0.0680(6) 0.0544(6) 0.0060(5) -0.0086(5) -0.0077(5)
S1 0.0726(9) 0.0709(8) 0.0819(10) -0.0011(7) -0.0132(7) 0.0187(7)
Mg1 0.0345(7) 0.0546(8) 0.0282(7) 0.0024(6) 0.0018(5) 0.0061(6)
O1 0.0342(14) 0.0699(18) 0.0364(15) 0.0026(13) 0.0051(12) 0.0079(13)
O2 0.058(2) 0.102(3) 0.087(3) 0.014(2) -0.022(2) -0.018(2)
N1 0.0348(17) 0.0497(19) 0.0268(17) 0.0003(14) 0.0022(13) 0.0076(15)
N2 0.0370(18) 0.0516(19) 0.0310(17) 0.0003(15) -0.0007(14) 0.0077(15)
C1 0.033(2) 0.048(2) 0.032(2) 0.0064(18) 0.0028(16) 0.0153(17)
C2 0.035(2) 0.055(2) 0.0262(19) 0.0027(18) 0.0007(16) 0.0154(18)
C3 0.056(3) 0.056(3) 0.041(2) 0.004(2) -0.002(2) 0.016(2)
C4 0.056(3) 0.066(3) 0.037(2) 0.000(2) -0.009(2) 0.015(2)
C5 0.036(2) 0.047(2) 0.031(2) 0.0048(17) -0.0004(17) 0.0099(18)
C6 0.038(2) 0.053(2) 0.035(2) 0.0038(18) -0.0030(18) 0.0079(19)
C7 0.051(3) 0.052(2) 0.044(2) -0.001(2) -0.004(2) 0.007(2)
C8 0.049(3) 0.063(3) 0.053(3) -0.002(2) -0.010(2) -0.003(2)
C9 0.040(2) 0.070(3) 0.055(3) 0.010(2) 0.007(2) 0.000(2)
C10 0.038(2) 0.056(2) 0.037(2) 0.0046(19) 0.0008(18) 0.0066(19)
C11 0.042(2) 0.060(3) 0.034(2) -0.0057(18) 0.0030(18) 0.0096(19)
C12 0.062(4) 0.114(5) 0.133(6) 0.040(4) 0.025(4) 0.030(3)
C13 0.080(4) 0.151(6) 0.049(3) -0.002(3) 0.010(3) -0.015(4)
C14 0.037(2) 0.066(3) 0.045(3) -0.001(2) 0.0077(19) 0.009(2)
C15 0.140(6) 0.110(5) 0.085(4) 0.030(4) 0.069(4) 0.064(4)
C16 0.095(4) 0.066(3) 0.078(4) -0.007(3) -0.015(3) 0.032(3)
C17 0.037(2) 0.053(2) 0.030(2) 0.0033(18) -0.0062(17) 0.0089(18)
C18 0.040(2) 0.059(3) 0.035(2) 0.0001(19) -0.0055(18) 0.0046(19)
C19 0.054(3) 0.056(3) 0.051(3) -0.002(2) -0.005(2) -0.002(2)
C20 0.075(3) 0.052(3) 0.046(3) -0.009(2) -0.004(2) 0.005(2)
C21 0.061(3) 0.063(3) 0.035(2) -0.007(2) 0.003(2) 0.016(2)
C22 0.048(2) 0.055(3) 0.032(2) 0.0009(19) -0.0008(18) 0.013(2)
C23 0.036(2) 0.062(3) 0.057(3) -0.004(2) 0.001(2) 0.0014(19)
C24 0.060(4) 0.167(6) 0.084(4) -0.010(4) -0.013(3) 0.046(4)
C25 0.090(5) 0.141(6) 0.112(5) 0.056(5) 0.058(4) 0.052(4)
C26 0.053(3) 0.062(3) 0.046(3) -0.002(2) 0.016(2) 0.013(2)
C27 0.089(4) 0.105(4) 0.060(3) 0.015(3) 0.030(3) 0.009(3)
C28 0.056(3) 0.077(3) 0.088(4) -0.001(3) -0.003(3) 0.000(3)
C29 0.042(2) 0.067(3) 0.042(2) 0.0119(19) -0.0038(18) -0.002(2)
C30 0.061(3) 0.090(3) 0.049(3) 0.012(2) -0.002(2) 0.001(3)
C31 0.055(3) 0.097(4) 0.059(3) 0.026(3) -0.005(2) -0.009(3)
C32 0.053(3) 0.087(3) 0.071(3) 0.033(3) -0.021(2) -0.002(2)
C33 0.103(5) 0.169(6) 0.050(3) 0.028(3) -0.006(3) 0.003(5)
C34 0.047(3) 0.080(3) 0.050(3) 0.012(2) 0.002(2) 0.019(2)
C35 0.060(3) 0.172(6) 0.069(4) 0.022(4) 0.009(3) 0.049(4)
C36 0.043(3) 0.112(4) 0.077(4) 0.010(3) 0.016(3) 0.011(3)
C37 0.056(3) 0.144(5) 0.055(3) 0.026(3) 0.028(3) 0.030(3)
C38 0.050(9) 0.20(2) 0.116(14) -0.026(13) -0.022(10) 0.005(10)
C38A 0.115(17) 0.088(12) 0.061(10) 0.008(8) 0.021(10) -0.050(11)
C39 0.034(6) 0.124(10) 0.100(9) 0.035(7) -0.007(6) -0.022(5)
C39A 0.117(15) 0.183(18) 0.147(18) -0.065(14) -0.007(11) -0.017(10)
C40 0.054(6) 0.107(9) 0.091(8) 0.033(7) -0.017(5) -0.035(5)
C40A 0.108(12) 0.163(16) 0.149(19) -0.049(14) 0.020(10) -0.051(9)
C41 0.051(7) 0.103(10) 0.110(14) 0.025(8) -0.023(7) -0.032(6)
C41A 0.108(12) 0.079(11) 0.083(12) -0.012(10) 0.004(8) -0.044(8)

loop_
_atom_type_symbol
_atom_type_description
_atom_type_scat_dispersion_real
_atom_type_scat_dispersion_imag
_atom_type_scat_source
C C 0.0033 0.0016 'International Tables Vol C Tables 4.2.6.8 and 6.1.1.4'
H H 0.0000 0.0000 'International Tables Vol C Tables 4.2.6.8 and 6.1.1.4'
K K 0.2009 0.2494 'International Tables Vol C Tables 4.2.6.8 and 6.1.1.4'
Mg Mg 0.0486 0.0363 'International Tables Vol C Tables 4.2.6.8 and 6.1.1.4'
N N 0.0061 0.0033 'International Tables Vol C Tables 4.2.6.8 and 6.1.1.4'
O O 0.0106 0.0060 'International Tables Vol C Tables 4.2.6.8 and 6.1.1.4'
S S 0.1246 0.1234 'International Tables Vol C Tables 4.2.6.8 and 6.1.1.4'

loop_
_geom_angle_atom_site_label_1
_geom_angle_atom_site_label_2
_geom_angle_atom_site_label_3
_geom_angle
_geom_angle_site_symmetry_1
_geom_angle_site_symmetry_3
_geom_angle_publ_flag
S1 K1 C5 117.02(7) . 8_665 ?
S1 K1 C18 85.90(7) . . ?
S1 K1 C22 96.88(7) . . ?
O2 K1 S1 86.61(9) . . ?
O2 K1 C5 101.50(11) . 8_665 ?
O2 K1 C6 95.20(10) . 8_665 ?
O2 K1 C7 109.42(11) . 8_665 ?
O2 K1 C8 134.51(12) . 8_665 ?
O2 K1 C9 142.21(12) . 8_665 ?
O2 K1 C18 132.34(11) . . ?
O2 K1 C19 139.93(12) . . ?
O2 K1 C20 118.83(13) . . ?
O2 K1 C21 97.16(12) . . ?
O2 K1 C22 93.43(11) . . ?
C6 K1 S1 94.01(7) 8_665 . ?
C6 K1 C5 23.75(9) 8_665 8_665 ?
C6 K1 C18 132.25(10) 8_665 . ?
C6 K1 C22 166.47(10) 8_665 . ?
C7 K1 S1 75.94(8) 8_665 . ?
C7 K1 C5 42.17(10) 8_665 8_665 ?
C7 K1 C6 24.06(10) 8_665 8_665 ?
C7 K1 C9 42.41(11) 8_665 8_665 ?
C7 K1 C18 114.11(11) 8_665 . ?
C7 K1 C21 150.24(12) 8_665 . ?
C7 K1 C22 155.32(11) 8_665 . ?
C8 K1 S1 80.60(9) 8_665 . ?
C8 K1 C5 49.79(10) 8_665 8_665 ?
C8 K1 C6 43.21(11) 8_665 8_665 ?
C8 K1 C7 25.10(11) 8_665 8_665 ?
C8 K1 C9 24.31(11) 8_665 8_665 ?
C8 K1 C18 90.23(11) 8_665 . ?
C8 K1 C19 85.32(12) 8_665 . ?
C8 K1 C21 127.00(12) 8_665 . ?
C8 K1 C22 131.22(11) 8_665 . ?
C9 K1 S1 103.89(9) 8_665 . ?
C9 K1 C5 41.28(10) 8_665 8_665 ?
C9 K1 C6 48.55(10) 8_665 8_665 ?
C9 K1 C18 85.08(11) 8_665 . ?
C9 K1 C22 120.43(11) 8_665 . ?
C18 K1 C5 123.63(10) . 8_665 ?
C18 K1 C22 41.26(10) . . ?
C19 K1 S1 108.13(9) . . ?
C19 K1 C5 103.98(11) . 8_665 ?
C19 K1 C6 119.72(11) . 8_665 ?
C19 K1 C7 110.27(12) . 8_665 ?
C19 K1 C9 71.61(11) . 8_665 ?
C19 K1 C18 23.94(10) . . ?
C19 K1 C21 43.00(12) . . ?
C19 K1 C22 48.86(11) . . ?
C20 K1 S1 128.14(9) . . ?
C20 K1 C5 102.02(11) . 8_665 ?
C20 K1 C6 124.17(11) . 8_665 ?
C20 K1 C7 125.55(12) . 8_665 ?
C20 K1 C8 103.02(13) . 8_665 ?
C20 K1 C9 83.18(12) . 8_665 ?
C20 K1 C18 42.93(11) . . ?
C20 K1 C19 25.09(11) . . ?
C20 K1 C21 24.69(11) . . ?
C20 K1 C22 42.30(11) . . ?
C21 K1 S1 119.97(8) . . ?
C21 K1 C5 120.61(10) . 8_665 ?
C21 K1 C6 144.34(11) . 8_665 ?
C21 K1 C9 107.86(12) . 8_665 ?
C21 K1 C18 48.84(10) . . ?
C21 K1 C22 23.28(10) . . ?
C22 K1 C5 143.40(9) . 8_665 ?
C29 S1 K1 122.32(16) . . ?
C29 S1 C32 95.1(3) . . ?
C32 S1 K1 137.4(2) . . ?
O1 Mg1 C1 101.43(11) . . ?
O1 Mg1 C2 101.65(11) . . ?
O1 Mg1 C29 104.34(14) . . ?
N1 Mg1 O1 104.47(13) . . ?
N1 Mg1 N2 86.61(13) . . ?
N1 Mg1 C1 30.28(12) . . ?
N1 Mg1 C2 58.30(12) . . ?
N1 Mg1 C29 124.98(16) . . ?
N2 Mg1 O1 105.80(12) . . ?
N2 Mg1 C1 57.92(13) . . ?
N2 Mg1 C2 30.00(12) . . ?
N2 Mg1 C29 127.77(17) . . ?
C2 Mg1 C1 28.40(11) . . ?
C29 Mg1 C1 149.50(15) . . ?
C29 Mg1 C2 151.19(15) . . ?
C34 O1 Mg1 120.1(2) . . ?
C34 O1 C37 109.6(3) . . ?
C37 O1 Mg1 130.3(3) . . ?
C38 O2 K1 131.2(8) . . ?
C38A O2 K1 135.9(7) . . ?
C41 O2 K1 123.8(8) . . ?
C41 O2 C38 105.0(11) . . ?
C41A O2 K1 113.0(8) . . ?
C41A O2 C38A 109.8(10) . . ?
C1 N1 Mg1 104.6(2) . . ?
C5 N1 Mg1 133.7(2) . . ?
C5 N1 C1 119.8(3) . . ?
C2 N2 Mg1 104.6(2) . . ?
C17 N2 Mg1 133.2(3) . . ?
C17 N2 C2 121.4(3) . . ?
N1 C1 Mg1 45.16(17) . . ?
N1 C1 C3 115.9(3) . . ?
C2 C1 Mg1 75.6(2) . . ?
C2 C1 N1 119.7(3) . . ?
C2 C1 C3 123.3(3) . . ?
C3 C1 Mg1 152.1(3) . . ?
N2 C2 Mg1 45.41(17) . . ?
N2 C2 C4 116.6(4) . . ?
C1 C2 Mg1 76.0(2) . . ?
C1 C2 N2 120.0(3) . . ?
C1 C2 C4 122.2(4) . . ?
C4 C2 Mg1 151.4(3) . . ?
C1 C3 H3A 109.5 . . ?
C1 C3 H3B 109.5 . . ?
C1 C3 H3C 109.5 . . ?
H3A C3 H3B 109.5 . . ?
H3A C3 H3C 109.5 . . ?
H3B C3 H3C 109.5 . . ?
C2 C4 H4A 109.5 . . ?
C2 C4 H4B 109.5 . . ?
C2 C4 H4C 109.5 . . ?
H4A C4 H4B 109.5 . . ?
H4A C4 H4C 109.5 . . ?
H4B C4 H4C 109.5 . . ?
N1 C5 K1 119.5(2) . 8_655 ?
N1 C5 C6 119.0(3) . . ?
N1 C5 C10 123.8(3) . . ?
C6 C5 K1 72.8(2) . 8_655 ?
C10 C5 K1 79.7(2) . 8_655 ?
C10 C5 C6 117.2(4) . . ?
C5 C6 K1 83.4(2) . 8_655 ?
C5 C6 C11 120.6(3) . . ?
C7 C6 K1 69.7(2) . 8_655 ?
C7 C6 C5 119.8(4) . . ?
C7 C6 C11 119.6(4) . . ?
C11 C6 K1 115.6(2) . 8_655 ?
K1 C7 H7 108.7 8_655 . ?
C6 C7 K1 86.2(2) . 8_655 ?
C6 C7 H7 118.9 . . ?
C8 C7 K1 75.8(2) . 8_655 ?
C8 C7 C6 122.1(4) . . ?
C8 C7 H7 118.9 . . ?
K1 C8 H8 105.1 8_655 . ?
C7 C8 K1 79.1(2) . 8_655 ?
C7 C8 H8 120.9 . . ?
C7 C8 C9 118.2(4) . . ?
C9 C8 K1 85.5(3) . 8_655 ?
C9 C8 H8 120.9 . . ?
K1 C9 H9 113.2 8_655 . ?
C8 C9 K1 70.1(2) . 8_655 ?
C8 C9 H9 118.7 . . ?
C8 C9 C10 122.6(4) . . ?
C10 C9 K1 87.8(2) . 8_655 ?
C10 C9 H9 118.7 . . ?
C5 C10 C14 120.6(4) . . ?
C9 C10 C5 119.6(4) . . ?
C9 C10 C14 119.1(4) . . ?
C6 C11 H11 107.6 . . ?
C6 C11 C13 113.8(4) . . ?
C12 C11 C6 110.8(4) . . ?
C12 C11 H11 107.6 . . ?
C12 C11 C13 109.4(5) . . ?
C13 C11 H11 107.6 . . ?
C11 C12 H12A 109.5 . . ?
C11 C12 H12B 109.5 . . ?
C11 C12 H12C 109.5 . . ?
H12A C12 H12B 109.5 . . ?
H12A C12 H12C 109.5 . . ?
H12B C12 H12C 109.5 . . ?
C11 C13 H13A 109.5 . . ?
C11 C13 H13B 109.5 . . ?
C11 C13 H13C 109.5 . . ?
H13A C13 H13B 109.5 . . ?
H13A C13 H13C 109.5 . . ?
H13B C13 H13C 109.5 . . ?
C10 C14 H14 108.1 . . ?
C15 C14 C10 114.4(4) . . ?
C15 C14 H14 108.1 . . ?
C15 C14 C16 109.1(4) . . ?
C16 C14 C10 109.0(4) . . ?
C16 C14 H14 108.1 . . ?
C14 C15 H15A 109.5 . . ?
C14 C15 H15B 109.5 . . ?
C14 C15 H15C 109.5 . . ?
H15A C15 H15B 109.5 . . ?
H15A C15 H15C 109.5 . . ?
H15B C15 H15C 109.5 . . ?
C14 C16 H16A 109.5 . . ?
C14 C16 H16B 109.5 . . ?
C14 C16 H16C 109.5 . . ?
H16A C16 H16B 109.5 . . ?
H16A C16 H16C 109.5 . . ?
H16B C16 H16C 109.5 . . ?
N2 C17 C18 118.4(3) . . ?
N2 C17 C22 124.2(4) . . ?
C22 C17 C18 117.4(4) . . ?
C17 C18 K1 85.1(2) . . ?
C17 C18 C23 120.9(4) . . ?
C19 C18 K1 68.0(2) . . ?
C19 C18 C17 120.0(4) . . ?
C19 C18 C23 118.9(4) . . ?
C23 C18 K1 121.9(3) . . ?
K1 C19 H19 107.4 . . ?
C18 C19 K1 88.1(2) . . ?
C18 C19 H19 119.1 . . ?
C20 C19 K1 75.1(3) . . ?
C20 C19 C18 121.8(4) . . ?
C20 C19 H19 119.1 . . ?
K1 C20 H20 106.1 . . ?
C19 C20 K1 79.8(3) . . ?
C19 C20 H20 120.4 . . ?
C19 C20 C21 119.2(4) . . ?
C21 C20 K1 84.0(3) . . ?
C21 C20 H20 120.4 . . ?
K1 C21 H21 111.4 . . ?
C20 C21 K1 71.3(2) . . ?
C20 C21 H21 118.8 . . ?
C20 C21 C22 122.3(4) . . ?
C22 C21 K1 88.2(2) . . ?
C22 C21 H21 118.8 . . ?
C17 C22 K1 81.6(2) . . ?
C17 C22 C26 122.4(4) . . ?
C21 C22 K1 68.5(2) . . ?
C21 C22 C17 119.3(4) . . ?
C21 C22 C26 118.0(4) . . ?
C26 C22 K1 115.9(2) . . ?
C18 C23 H23 106.7 . . ?
C24 C23 C18 110.5(4) . . ?
C24 C23 H23 106.7 . . ?
C24 C23 C25 110.9(5) . . ?
C25 C23 C18 114.9(4) . . ?
C25 C23 H23 106.7 . . ?
C23 C24 H24A 109.5 . . ?
C23 C24 H24B 109.5 . . ?
C23 C24 H24C 109.5 . . ?
H24A C24 H24B 109.5 . . ?
H24A C24 H24C 109.5 . . ?
H24B C24 H24C 109.5 . . ?
C23 C25 H25A 109.5 . . ?
C23 C25 H25B 109.5 . . ?
C23 C25 H25C 109.5 . . ?
H25A C25 H25B 109.5 . . ?
H25A C25 H25C 109.5 . . ?
H25B C25 H25C 109.5 . . ?
C22 C26 H26 107.8 . . ?
C22 C26 C27 112.9(4) . . ?
C27 C26 H26 107.8 . . ?
C28 C26 C22 111.0(4) . . ?
C28 C26 H26 107.8 . . ?
C28 C26 C27 109.2(4) . . ?
C26 C27 H27A 109.5 . . ?
C26 C27 H27B 109.5 . . ?
C26 C27 H27C 109.5 . . ?
H27A C27 H27B 109.5 . . ?
H27A C27 H27C 109.5 . . ?
H27B C27 H27C 109.5 . . ?
C26 C28 H28A 109.5 . . ?
C26 C28 H28B 109.5 . . ?
C26 C28 H28C 109.5 . . ?
H28A C28 H28B 109.5 . . ?
H28A C28 H28C 109.5 . . ?
H28B C28 H28C 109.5 . . ?
S1 C29 Mg1 126.3(2) . . ?
C30 C29 S1 105.0(3) . . ?
C30 C29 Mg1 128.3(4) . . ?
C29 C30 H30 120.7 . . ?
C31 C30 C29 118.6(5) . . ?
C31 C30 H30 120.7 . . ?
C30 C31 C33 122.8(6) . . ?
C32 C31 C30 110.7(5) . . ?
C32 C31 C33 126.5(5) . . ?
S1 C32 H32 124.7 . . ?
C31 C32 S1 110.6(4) . . ?
C31 C32 H32 124.7 . . ?
C31 C33 H33A 109.5 . . ?
C31 C33 H33B 109.5 . . ?
C31 C33 H33C 109.5 . . ?
H33A C33 H33B 109.5 . . ?
H33A C33 H33C 109.5 . . ?
H33B C33 H33C 109.5 . . ?
O1 C34 H34A 110.4 . . ?
O1 C34 H34B 110.4 . . ?
O1 C34 C35 106.4(4) . . ?
H34A C34 H34B 108.6 . . ?
C35 C34 H34A 110.4 . . ?
C35 C34 H34B 110.4 . . ?
C34 C35 H35B 110.3 . . ?
C34 C35 H35A 110.3 . . ?
H35B C35 H35A 108.5 . . ?
C36 C35 C34 107.2(4) . . ?
C36 C35 H35B 110.3 . . ?
C36 C35 H35A 110.3 . . ?
C35 C36 H36B 109.8 . . ?
C35 C36 H36A 109.8 . . ?
H36B C36 H36A 108.3 . . ?
C37 C36 C35 109.3(4) . . ?
C37 C36 H36B 109.8 . . ?
C37 C36 H36A 109.8 . . ?
O1 C37 H37B 110.2 . . ?
O1 C37 H37A 110.2 . . ?
C36 C37 O1 107.5(4) . . ?
C36 C37 H37B 110.2 . . ?
C36 C37 H37A 110.2 . . ?
H37B C37 H37A 108.5 . . ?
O2 C38 H38A 110.8 . . ?
O2 C38 H38B 110.8 . . ?
O2 C38 C39 104.7(10) . . ?
H38A C38 H38B 108.9 . . ?
C39 C38 H38A 110.8 . . ?
C39 C38 H38B 110.8 . . ?
O2 C38A H38C 110.9 . . ?
O2 C38A H38D 110.9 . . ?
O2 C38A C39A 104.1(11) . . ?
H38C C38A H38D 108.9 . . ?
C39A C38A H38C 110.9 . . ?
C39A C38A H38D 110.9 . . ?
C38 C39 H39A 110.5 . . ?
C38 C39 H39B 110.5 . . ?
H39A C39 H39B 108.7 . . ?
C40 C39 C38 105.9(9) . . ?
C40 C39 H39A 110.5 . . ?
C40 C39 H39B 110.5 . . ?
C38A C39A H39C 111.4 . . ?
C38A C39A H39D 111.4 . . ?
H39C C39A H39D 109.2 . . ?
C40A C39A C38A 101.9(14) . . ?
C40A C39A H39C 111.4 . . ?
C40A C39A H39D 111.4 . . ?
C39 C40 H40A 111.4 . . ?
C39 C40 H40B 111.4 . . ?
C39 C40 C41 101.8(11) . . ?
H40A C40 H40B 109.3 . . ?
C41 C40 H40A 111.4 . . ?
C41 C40 H40B 111.4 . . ?
C39A C40A H40C 111.0 . . ?
C39A C40A H40D 111.0 . . ?
C39A C40A C41A 103.7(16) . . ?
H40C C40A H40D 109.0 . . ?
C41A C40A H40C 111.0 . . ?
C41A C40A H40D 111.0 . . ?
O2 C41 C40 103.6(12) . . ?
O2 C41 H41A 111.0 . . ?
O2 C41 H41B 111.0 . . ?
C40 C41 H41A 111.0 . . ?
C40 C41 H41B 111.0 . . ?
H41A C41 H41B 109.0 . . ?
O2 C41A C40A 104.9(14) . . ?
O2 C41A H41C 110.8 . . ?
O2 C41A H41D 110.8 . . ?
C40A C41A H41C 110.8 . . ?
C40A C41A H41D 110.8 . . ?
H41C C41A H41D 108.8 . . ?

loop_
_geom_bond_atom_site_label_1
_geom_bond_atom_site_label_2
_geom_bond_distance
_geom_bond_site_symmetry_2
_geom_bond_publ_flag
K1 S1 3.4107(18) . ?
K1 O2 2.749(4) . ?
K1 C5 3.531(4) 8_665 ?
K1 C6 3.396(4) 8_665 ?
K1 C7 3.192(4) 8_665 ?
K1 C8 3.151(4) 8_665 ?
K1 C9 3.340(4) 8_665 ?
K1 C18 3.420(4) . ?
K1 C19 3.173(4) . ?
K1 C20 3.115(4) . ?
K1 C21 3.271(4) . ?
K1 C22 3.513(4) . ?
S1 C29 1.696(5) . ?
S1 C32 1.726(5) . ?
Mg1 O1 2.071(3) . ?
Mg1 N1 2.011(3) . ?
Mg1 N2 2.017(3) . ?
Mg1 C1 2.745(4) . ?
Mg1 C2 2.740(4) . ?
Mg1 C29 2.122(4) . ?
O1 C34 1.442(5) . ?
O1 C37 1.442(5) . ?
O2 C38 1.434(12) . ?
O2 C38A 1.455(13) . ?
O2 C41 1.431(12) . ?
O2 C41A 1.439(13) . ?
N1 C1 1.430(5) . ?
N1 C5 1.385(5) . ?
N2 C2 1.416(5) . ?
N2 C17 1.393(5) . ?
C1 C2 1.346(5) . ?
C1 C3 1.510(5) . ?
C2 C4 1.518(5) . ?
C3 H3A 0.9800 . ?
C3 H3B 0.9800 . ?
C3 H3C 0.9800 . ?
C4 H4A 0.9800 . ?
C4 H4B 0.9800 . ?
C4 H4C 0.9800 . ?
C5 C6 1.432(5) . ?
C5 C10 1.426(5) . ?
C6 C7 1.387(6) . ?
C6 C11 1.510(5) . ?
C7 H7 0.9500 . ?
C7 C8 1.379(6) . ?
C8 H8 0.9500 . ?
C8 C9 1.379(6) . ?
C9 H9 0.9500 . ?
C9 C10 1.383(6) . ?
C10 C14 1.531(6) . ?
C11 H11 1.0000 . ?
C11 C12 1.494(6) . ?
C11 C13 1.511(6) . ?
C12 H12A 0.9800 . ?
C12 H12B 0.9800 . ?
C12 H12C 0.9800 . ?
C13 H13A 0.9800 . ?
C13 H13B 0.9800 . ?
C13 H13C 0.9800 . ?
C14 H14 1.0000 . ?
C14 C15 1.512(7) . ?
C14 C16 1.514(6) . ?
C15 H15A 0.9800 . ?
C15 H15B 0.9800 . ?
C15 H15C 0.9800 . ?
C16 H16A 0.9800 . ?
C16 H16B 0.9800 . ?
C16 H16C 0.9800 . ?
C17 C18 1.430(6) . ?
C17 C22 1.430(5) . ?
C18 C19 1.389(6) . ?
C18 C23 1.514(6) . ?
C19 H19 0.9500 . ?
C19 C20 1.367(6) . ?
C20 H20 0.9500 . ?
C20 C21 1.374(6) . ?
C21 H21 0.9500 . ?
C21 C22 1.389(6) . ?
C22 C26 1.518(6) . ?
C23 H23 1.0000 . ?
C23 C24 1.503(6) . ?
C23 C25 1.505(7) . ?
C24 H24A 0.9800 . ?
C24 H24B 0.9800 . ?
C24 H24C 0.9800 . ?
C25 H25A 0.9800 . ?
C25 H25B 0.9800 . ?
C25 H25C 0.9800 . ?
C26 H26 1.0000 . ?
C26 C27 1.534(6) . ?
C26 C28 1.514(6) . ?
C27 H27A 0.9800 . ?
C27 H27B 0.9800 . ?
C27 H27C 0.9800 . ?
C28 H28A 0.9800 . ?
C28 H28B 0.9800 . ?
C28 H28C 0.9800 . ?
C29 C30 1.391(6) . ?
C30 H30 0.9500 . ?
C30 C31 1.387(7) . ?
C31 C32 1.338(7) . ?
C31 C33 1.514(8) . ?
C32 H32 0.9500 . ?
C33 H33A 0.9800 . ?
C33 H33B 0.9800 . ?
C33 H33C 0.9800 . ?
C34 H34A 0.9900 . ?
C34 H34B 0.9900 . ?
C34 C35 1.481(6) . ?
C35 H35B 0.9900 . ?
C35 H35A 0.9900 . ?
C35 C36 1.447(7) . ?
C36 H36B 0.9900 . ?
C36 H36A 0.9900 . ?
C36 C37 1.431(7) . ?
C37 H37B 0.9900 . ?
C37 H37A 0.9900 . ?
C38 H38A 0.9900 . ?
C38 H38B 0.9900 . ?
C38 C39 1.523(12) . ?
C38A H38C 0.9900 . ?
C38A H38D 0.9900 . ?
C38A C39A 1.541(15) . ?
C39 H39A 0.9900 . ?
C39 H39B 0.9900 . ?
C39 C40 1.488(15) . ?
C39A H39C 0.9900 . ?
C39A H39D 0.9900 . ?
C39A C40A 1.479(17) . ?
C40 H40A 0.9900 . ?
C40 H40B 0.9900 . ?
C40 C41 1.496(16) . ?
C40A H40C 0.9900 . ?
C40A H40D 0.9900 . ?
C40A C41A 1.489(18) . ?
C41 H41A 0.9900 . ?
C41 H41B 0.9900 . ?
C41A H41C 0.9900 . ?
C41A H41D 0.9900 . ?

loop_
_geom_torsion_atom_site_label_1
_geom_torsion_atom_site_label_2
_geom_torsion_atom_site_label_3
_geom_torsion_atom_site_label_4
_geom_torsion
_geom_torsion_site_symmetry_1
_geom_torsion_site_symmetry_2
_geom_torsion_site_symmetry_3
_geom_torsion_site_symmetry_4
_geom_torsion_publ_flag
K1 S1 C29 Mg1 27.3(3) . . . . ?
K1 S1 C29 C30 -159.9(3) . . . . ?
K1 S1 C32 C31 154.9(3) . . . . ?
K1 O2 C38 C39 152.1(9) . . . . ?
K1 O2 C38A C39A 156.3(15) . . . . ?
K1 O2 C41 C40 -138.1(10) . . . . ?
K1 O2 C41A C40A 176(2) . . . . ?
K1 C5 C6 C7 62.1(3) 8_655 . . . ?
K1 C5 C6 C11 -115.9(3) 8_655 . . . ?
K1 C5 C10 C9 -57.0(4) 8_655 . . . ?
K1 C5 C10 C14 132.4(3) 8_655 . . . ?
K1 C6 C7 C8 70.6(4) 8_655 . . . ?
K1 C6 C11 C12 -7.8(5) 8_655 . . . ?
K1 C6 C11 C13 115.9(4) 8_655 . . . ?
K1 C7 C8 C9 78.9(4) 8_655 . . . ?
K1 C8 C9 C10 73.7(4) 8_655 . . . ?
K1 C9 C10 C5 60.8(3) 8_655 . . . ?
K1 C9 C10 C14 -128.4(3) 8_655 . . . ?
K1 C18 C19 C20 71.1(4) . . . . ?
K1 C18 C23 C24 154.5(4) . . . . ?
K1 C18 C23 C25 28.1(6) . . . . ?
K1 C19 C20 C21 77.2(4) . . . . ?
K1 C20 C21 C22 75.3(4) . . . . ?
K1 C21 C22 C17 66.3(3) . . . . ?
K1 C21 C22 C26 -108.8(3) . . . . ?
K1 C22 C26 C27 -134.0(3) . . . . ?
K1 C22 C26 C28 -11.0(4) . . . . ?
S1 C29 C30 C31 0.3(5) . . . . ?
Mg1 O1 C34 C35 179.7(4) . . . . ?
Mg1 O1 C37 C36 179.7(4) . . . . ?
Mg1 N1 C1 C2 14.0(4) . . . . ?
Mg1 N1 C1 C3 -154.4(3) . . . . ?
Mg1 N1 C5 K1 146.6(2) . . . 8_655 ?
Mg1 N1 C5 C6 60.8(5) . . . . ?
Mg1 N1 C5 C10 -115.9(4) . . . . ?
Mg1 N2 C2 C1 -15.8(4) . . . . ?
Mg1 N2 C2 C4 152.2(3) . . . . ?
Mg1 N2 C17 C18 -57.2(5) . . . . ?
Mg1 N2 C17 C22 120.9(4) . . . . ?
Mg1 C1 C2 N2 11.5(3) . . . . ?
Mg1 C1 C2 C4 -155.8(4) . . . . ?
Mg1 C29 C30 C31 173.0(4) . . . . ?
O1 C34 C35 C36 2.4(7) . . . . ?
O2 C38 C39 C40 5(2) . . . . ?
O2 C38A C39A C40A 30(3) . . . . ?
N1 C1 C2 Mg1 -10.2(3) . . . . ?
N1 C1 C2 N2 1.3(5) . . . . ?
N1 C1 C2 C4 -166.0(3) . . . . ?
N1 C5 C6 K1 114.7(3) . . . 8_655 ?
N1 C5 C6 C7 176.7(3) . . . . ?
N1 C5 C6 C11 -1.3(5) . . . . ?
N1 C5 C10 C9 -175.7(4) . . . . ?
N1 C5 C10 C14 13.6(6) . . . . ?
N2 C17 C18 K1 116.6(3) . . . . ?
N2 C17 C18 C19 177.8(3) . . . . ?
N2 C17 C18 C23 -7.9(5) . . . . ?
N2 C17 C22 K1 -118.5(3) . . . . ?
N2 C17 C22 C21 -178.0(4) . . . . ?
N2 C17 C22 C26 -3.1(6) . . . . ?
C1 N1 C5 K1 -51.9(4) . . . 8_655 ?
C1 N1 C5 C6 -137.6(3) . . . . ?
C1 N1 C5 C10 45.6(5) . . . . ?
C2 N2 C17 C18 135.1(4) . . . . ?
C2 N2 C17 C22 -46.9(5) . . . . ?
C3 C1 C2 Mg1 157.3(4) . . . . ?
C3 C1 C2 N2 168.8(3) . . . . ?
C3 C1 C2 C4 1.5(6) . . . . ?
C5 N1 C1 Mg1 -166.3(4) . . . . ?
C5 N1 C1 C2 -152.3(3) . . . . ?
C5 N1 C1 C3 39.2(5) . . . . ?
C5 C6 C7 K1 -69.4(3) . . . 8_655 ?
C5 C6 C7 C8 1.3(6) . . . . ?
C5 C6 C11 C12 90.1(5) . . . . ?
C5 C6 C11 C13 -146.3(4) . . . . ?
C5 C10 C14 C15 -133.8(5) . . . . ?
C5 C10 C14 C16 103.8(5) . . . . ?
C6 C5 C10 C9 7.5(5) . . . . ?
C6 C5 C10 C14 -163.2(3) . . . . ?
C6 C7 C8 K1 -76.2(4) . . . 8_655 ?
C6 C7 C8 C9 2.7(6) . . . . ?
C7 C6 C11 C12 -88.0(5) . . . . ?
C7 C6 C11 C13 35.7(6) . . . . ?
C7 C8 C9 K1 -75.1(4) . . . 8_655 ?
C7 C8 C9 C10 -1.4(7) . . . . ?
C8 C9 C10 C5 -3.8(6) . . . . ?
C8 C9 C10 C14 167.0(4) . . . . ?
C9 C10 C14 C15 55.5(6) . . . . ?
C9 C10 C14 C16 -66.9(5) . . . . ?
C10 C5 C6 K1 -68.4(3) . . . 8_655 ?
C10 C5 C6 C7 -6.3(5) . . . . ?
C10 C5 C6 C11 175.7(3) . . . . ?
C11 C6 C7 K1 108.7(3) . . . 8_655 ?
C11 C6 C7 C8 179.3(4) . . . . ?
C17 N2 C2 Mg1 170.8(4) . . . . ?
C17 N2 C2 C1 155.1(3) . . . . ?
C17 N2 C2 C4 -36.9(5) . . . . ?
C17 C18 C19 K1 -70.2(3) . . . . ?
C17 C18 C19 C20 0.8(6) . . . . ?
C17 C18 C23 C24 -100.7(5) . . . . ?
C17 C18 C23 C25 133.0(5) . . . . ?
C17 C22 C26 C27 129.3(4) . . . . ?
C17 C22 C26 C28 -107.6(4) . . . . ?
C18 C17 C22 K1 59.6(3) . . . . ?
C18 C17 C22 C21 0.1(5) . . . . ?
C18 C17 C22 C26 175.0(4) . . . . ?
C18 C19 C20 K1 -78.1(4) . . . . ?
C18 C19 C20 C21 -0.9(7) . . . . ?
C19 C18 C23 C24 73.7(6) . . . . ?
C19 C18 C23 C25 -52.7(6) . . . . ?
C19 C20 C21 K1 -74.8(4) . . . . ?
C19 C20 C21 C22 0.5(7) . . . . ?
C20 C21 C22 K1 -66.5(4) . . . . ?
C20 C21 C22 C17 -0.1(6) . . . . ?
C20 C21 C22 C26 -175.2(4) . . . . ?
C21 C22 C26 C27 -55.7(5) . . . . ?
C21 C22 C26 C28 67.3(5) . . . . ?
C22 C17 C18 K1 -61.6(3) . . . . ?
C22 C17 C18 C19 -0.4(5) . . . . ?
C22 C17 C18 C23 173.9(3) . . . . ?
C23 C18 C19 K1 115.3(3) . . . . ?
C23 C18 C19 C20 -173.6(4) . . . . ?
C29 S1 C32 C31 1.9(4) . . . . ?
C29 C30 C31 C32 1.1(7) . . . . ?
C29 C30 C31 C33 179.8(5) . . . . ?
C30 C31 C32 S1 -2.0(6) . . . . ?
C32 S1 C29 Mg1 -174.1(3) . . . . ?
C32 S1 C29 C30 -1.2(4) . . . . ?
C33 C31 C32 S1 179.4(5) . . . . ?
C34 O1 C37 C36 3.6(6) . . . . ?
C34 C35 C36 C37 -0.3(8) . . . . ?
C35 C36 C37 O1 -2.0(8) . . . . ?
C37 O1 C34 C35 -3.7(6) . . . . ?
C38 O2 C41 C40 44(2) . . . . ?
C38 C39 C40 C41 20(2) . . . . ?
C38A O2 C41A C40A -15(3) . . . . ?
C38A C39A C40A C41A -39(3) . . . . ?
C39 C40 C41 O2 -39(2) . . . . ?
C39A C40A C41A O2 34(4) . . . . ?
C41 O2 C38 C39 -31(2) . . . . ?
C41A O2 C38A C39A -9(2) . . . . ?
